data_7015520
loop_
_publ_author_name
'Herringer, Susan N.'
'Turnbull, Mark M.'
'Landee, Christopher P.'
'Wikaira, Jan L.'

_publ_section_title
;
 Copper(II) complexes of 2-halo-3-methylpyridine: synthesis, structure,
 and magnetic behaviour of Cu(2-X-3-CH(3)py)2X'2 [X, X' = chlorine or
 bromine; py = pyridine].
;
_journal_issue 16
_journal_name_full 'Dalton transactions (Cambridge, England : 2003)'
_journal_page_first 4242
_journal_page_last 4252
_journal_paper_doi 10.1039/c0dt01696a
_journal_volume 40
_journal_year 2011
_chemical_formula_sum 'C12 H12 Br2 Cl2 Cu N2'
_chemical_formula_weight 478.50
_chemical_name_systematic
;
bis(2-chloro-3-methylpyridine)dibromocopper (II)
;
_space_group_IT_number 2
_symmetry_cell_setting triclinic
_symmetry_space_group_name_Hall '-P 1'
_symmetry_space_group_name_H-M 'P -1'
_atom_sites_solution_hydrogens geom
_atom_sites_solution_primary direct
_atom_sites_solution_secondary difmap
_audit_creation_method SHELXL-97
_cell_angle_alpha 80.2350(10)
_cell_angle_beta 69.8130(10)
_cell_angle_gamma 64.1000(10)
_cell_formula_units_Z 2
_cell_length_a 8.6644(2)
_cell_length_b 8.9944(2)
_cell_length_c 11.9792(3)
_cell_measurement_reflns_used 9911
_cell_measurement_temperature 111(2)
_cell_measurement_theta_max 30.36
_cell_measurement_theta_min 2.52
_cell_volume 788.00(3)
_computing_cell_refinement 'Bruker SAINT'
_computing_data_collection 'Bruker APEX2'
_computing_data_reduction 'Bruker SAINT'
_computing_molecular_graphics 'Bruker SHELXTL'
_computing_publication_material 'Bruker SHELXTL'
_computing_structure_refinement 'SHELXL-97 (Sheldrick, 1997)'
_computing_structure_solution 'SHELXS-97 (Sheldrick, 1990)'
_diffrn_ambient_temperature 111(2)
_diffrn_measured_fraction_theta_full 0.980
_diffrn_measured_fraction_theta_max 0.980
_diffrn_measurement_device_type 'Bruker APEX-II CCD'
_diffrn_measurement_method '\f and \w scans'
_diffrn_radiation_monochromator graphite
_diffrn_radiation_source 'fine-focus sealed tube'
_diffrn_radiation_type MoK\a
_diffrn_radiation_wavelength 0.71073
_diffrn_reflns_av_R_equivalents 0.0308
_diffrn_reflns_av_sigmaI/netI 0.0244
_diffrn_reflns_limit_h_max 12
_diffrn_reflns_limit_h_min -12
_diffrn_reflns_limit_k_max 12
_diffrn_reflns_limit_k_min -12
_diffrn_reflns_limit_l_max 16
_diffrn_reflns_limit_l_min -17
_diffrn_reflns_number 21224
_diffrn_reflns_theta_full 30.43
_diffrn_reflns_theta_max 30.43
_diffrn_reflns_theta_min 1.81
_diffrn_standards_number 0
_exptl_absorpt_coefficient_mu 6.782
_exptl_absorpt_correction_T_max 0.3169
_exptl_absorpt_correction_T_min 0.2131
_exptl_absorpt_correction_type multi-scan
_exptl_absorpt_process_details 'via SADABS'
_exptl_crystal_colour red
_exptl_crystal_density_diffrn 2.017
_exptl_crystal_density_method 'not measured'
_exptl_crystal_description block
_exptl_crystal_F_000 462
_exptl_crystal_size_max 0.33
_exptl_crystal_size_mid 0.24
_exptl_crystal_size_min 0.22
_refine_diff_density_max 0.804
_refine_diff_density_min -0.533
_refine_diff_density_rms 0.139
_refine_ls_extinction_method none
_refine_ls_goodness_of_fit_ref 1.163
_refine_ls_hydrogen_treatment noref
_refine_ls_matrix_type full
_refine_ls_number_parameters 174
_refine_ls_number_reflns 4686
_refine_ls_number_restraints 0
_refine_ls_restrained_S_all 1.163
_refine_ls_R_factor_all 0.0302
_refine_ls_R_factor_gt 0.0235
_refine_ls_shift/su_max 0.001
_refine_ls_shift/su_mean 0.000
_refine_ls_structure_factor_coef Fsqd
_refine_ls_weighting_details 'calc w=1/[\s^2^(Fo^2^)+(0.0395P)^2^+0.1919P] where P=(Fo^2^+2Fc^2^)/3'
_refine_ls_weighting_scheme calc
_refine_ls_wR_factor_gt 0.0622
_refine_ls_wR_factor_ref 0.0738
_reflns_number_gt 4109
_reflns_number_total 4686
_reflns_threshold_expression >2sigma(I)
_cod_data_source_file c0dt01696a.txt
_cod_data_source_block snhlr_1
_cod_depositor_comments
;
The following automatic conversions were performed:
'_symmetry_cell_setting' value 'Triclinic' changed to 'triclinic'
according to '/home/saulius/struct/CIF-dictionaries/cif_core.dic'
dictionary named 'cif_core.dic' version 2.4.1 from 2010-06-29.

Automatic conversion script
Id: cif_fix_enum 1555 2011-01-17 13:19:09Z saulius 
;
_cod_original_sg_symbol_H-M P-1
_cod_database_code 7015520

loop_
_symmetry_equiv_pos_as_xyz
'x, y, z'
'-x, -y, -z'

loop_
_atom_site_label
_atom_site_type_symbol
_atom_site_fract_x
_atom_site_fract_y
_atom_site_fract_z
_atom_site_U_iso_or_equiv
_atom_site_adp_type
_atom_site_occupancy
_atom_site_symmetry_multiplicity
_atom_site_calc_flag
_atom_site_refinement_flags
_atom_site_disorder_assembly
_atom_site_disorder_group
Br1 Br 0.39099(3) 0.13932(2) 0.37674(2) 0.02104(6) Uani 1 1 d . . .
Br2 Br 0.89226(3) -0.38725(2) 0.28700(2) 0.02281(6) Uani 1 1 d . . .
Cu1 Cu 0.64647(3) -0.11943(3) 0.31457(2) 0.01681(7) Uani 1 1 d . . .
Cl1 Cl 0.71945(8) 0.11251(7) 0.08509(5) 0.02623(12) Uani 1 1 d . . .
Cl2 Cl 0.55804(8) -0.21832(8) 0.11131(5) 0.02968(13) Uani 1 1 d . . .
N11 N 0.4799(2) -0.2294(2) 0.34139(16) 0.0174(3) Uani 1 1 d . . .
N1 N 0.8214(2) -0.0129(2) 0.27334(16) 0.0171(3) Uani 1 1 d . . .
C4 C 1.0420(3) 0.1497(3) 0.2366(2) 0.0216(4) Uani 1 1 d . . .
H4 H 1.1154 0.2049 0.2258 0.026 Uiso 1 1 calc R . .
C6 C 0.9205(3) -0.0420(2) 0.34636(19) 0.0192(4) Uani 1 1 d . . .
H6 H 0.9131 -0.1168 0.4097 0.023 Uiso 1 1 calc R . .
C15 C 0.2996(3) -0.3607(2) 0.4765(2) 0.0199(4) Uani 1 1 d . . .
H15 H 0.2418 -0.3831 0.5545 0.024 Uiso 1 1 calc R . .
C12 C 0.4610(3) -0.2828(2) 0.25170(19) 0.0182(4) Uani 1 1 d . . .
C13 C 0.3693(3) -0.3827(2) 0.2654(2) 0.0185(4) Uani 1 1 d . . .
C2 C 0.8369(3) 0.0931(2) 0.18169(19) 0.0179(4) Uani 1 1 d . . .
C5 C 1.0329(3) 0.0367(3) 0.3293(2) 0.0202(4) Uani 1 1 d . . .
H5 H 1.1017 0.0137 0.3799 0.024 Uiso 1 1 calc R . .
C3 C 0.9424(3) 0.1821(2) 0.15879(19) 0.0195(4) Uani 1 1 d . . .
C14 C 0.2872(3) -0.4200(2) 0.3818(2) 0.0195(4) Uani 1 1 d . . .
H14 H 0.2234 -0.4853 0.3964 0.023 Uiso 1 1 calc R . .
C16 C 0.3998(3) -0.2676(2) 0.45285(19) 0.0194(4) Uani 1 1 d . . .
H16 H 0.4118 -0.2306 0.5161 0.023 Uiso 1 1 calc R . .
C17 C 0.3605(3) -0.4461(3) 0.1612(2) 0.0275(5) Uani 1 1 d . . .
H17A H 0.3179 -0.5321 0.1875 0.041 Uiso 1 1 calc R . .
H17B H 0.4784 -0.4893 0.1044 0.041 Uiso 1 1 calc R . .
H17C H 0.2796 -0.3575 0.1249 0.041 Uiso 1 1 calc R . .
C7 C 0.9486(4) 0.3046(3) 0.0577(2) 0.0290(5) Uani 1 1 d . . .
H7A H 1.0229 0.3570 0.0603 0.043 Uiso 1 1 calc R . .
H7B H 0.8289 0.3866 0.0642 0.043 Uiso 1 1 calc R . .
H7C H 0.9981 0.2487 -0.0162 0.043 Uiso 1 1 calc R . .

loop_
_atom_site_aniso_label
_atom_site_aniso_U_11
_atom_site_aniso_U_22
_atom_site_aniso_U_33
_atom_site_aniso_U_23
_atom_site_aniso_U_13
_atom_site_aniso_U_12
Br1 0.01861(11) 0.01554(10) 0.03005(13) -0.00017(7) -0.00861(9) -0.00718(8)
Br2 0.01731(11) 0.01701(10) 0.03134(13) 0.00011(8) -0.00497(9) -0.00668(8)
Cu1 0.01510(13) 0.01444(12) 0.02306(14) 0.00167(9) -0.00650(10) -0.00818(9)
Cl1 0.0329(3) 0.0297(3) 0.0255(3) 0.0074(2) -0.0168(2) -0.0180(2)
Cl2 0.0321(3) 0.0424(3) 0.0206(3) 0.0055(2) -0.0058(2) -0.0245(3)
N11 0.0151(8) 0.0143(7) 0.0231(9) -0.0001(6) -0.0055(7) -0.0067(6)
N1 0.0160(8) 0.0148(7) 0.0210(9) 0.0020(6) -0.0055(7) -0.0079(6)
C4 0.0174(10) 0.0218(9) 0.0268(11) -0.0033(8) -0.0024(8) -0.0116(8)
C6 0.0169(10) 0.0184(9) 0.0209(10) 0.0017(7) -0.0057(8) -0.0069(7)
C15 0.0212(10) 0.0175(9) 0.0201(10) 0.0005(7) -0.0047(8) -0.0087(8)
C12 0.0165(10) 0.0185(9) 0.0184(10) 0.0013(7) -0.0040(8) -0.0077(7)
C13 0.0166(10) 0.0162(9) 0.0231(10) -0.0023(7) -0.0068(8) -0.0059(7)
C2 0.0178(10) 0.0175(8) 0.0191(10) 0.0006(7) -0.0063(8) -0.0076(7)
C5 0.0173(10) 0.0218(9) 0.0228(11) -0.0011(7) -0.0078(8) -0.0078(8)
C3 0.0200(10) 0.0176(9) 0.0212(10) 0.0018(7) -0.0039(8) -0.0105(8)
C14 0.0168(10) 0.0140(8) 0.0283(11) 0.0000(7) -0.0073(8) -0.0067(7)
C16 0.0198(10) 0.0195(9) 0.0194(10) -0.0009(7) -0.0063(8) -0.0083(8)
C17 0.0260(12) 0.0348(12) 0.0268(12) -0.0074(9) -0.0065(10) -0.0157(10)
C7 0.0347(13) 0.0291(11) 0.0282(12) 0.0095(9) -0.0102(10) -0.0205(10)

loop_
_atom_type_symbol
_atom_type_description
_atom_type_scat_dispersion_real
_atom_type_scat_dispersion_imag
_atom_type_scat_source
C C 0.0033 0.0016 'International Tables Vol C Tables 4.2.6.8 and 6.1.1.4'
H H 0.0000 0.0000 'International Tables Vol C Tables 4.2.6.8 and 6.1.1.4'
N N 0.0061 0.0033 'International Tables Vol C Tables 4.2.6.8 and 6.1.1.4'
Cl Cl 0.1484 0.1585 'International Tables Vol C Tables 4.2.6.8 and 6.1.1.4'
Cu Cu 0.3201 1.2651 'International Tables Vol C Tables 4.2.6.8 and 6.1.1.4'
Br Br -0.2901 2.4595 'International Tables Vol C Tables 4.2.6.8 and 6.1.1.4'

loop_
_geom_angle_atom_site_label_1
_geom_angle_atom_site_label_2
_geom_angle_atom_site_label_3
_geom_angle
_geom_angle_site_symmetry_1
_geom_angle_site_symmetry_3
_geom_angle_publ_flag
Cu1 Br1 Cu1 99.520(9) . 2_656 ?
N11 Cu1 N1 175.30(7) . . ?
N11 Cu1 Br2 88.49(5) . . ?
N1 Cu1 Br2 90.10(5) . . ?
N11 Cu1 Br1 89.92(5) . . ?
N1 Cu1 Br1 92.19(5) . . ?
Br2 Cu1 Br1 170.589(14) . . ?
N11 Cu1 Br1 93.38(5) . 2_656 ?
N1 Cu1 Br1 91.11(5) . 2_656 ?
Br2 Cu1 Br1 90.353(10) . 2_656 ?
Br1 Cu1 Br1 80.480(9) . 2_656 ?
C12 N11 C16 118.45(18) . . ?
C12 N11 Cu1 122.00(14) . . ?
C16 N11 Cu1 119.13(14) . . ?
C2 N1 C6 118.02(17) . . ?
C2 N1 Cu1 123.67(14) . . ?
C6 N1 Cu1 118.18(14) . . ?
C5 C4 C3 120.69(19) . . ?
N1 C6 C5 121.59(19) . . ?
C16 C15 C14 118.8(2) . . ?
N11 C12 C13 124.38(19) . . ?
N11 C12 Cl2 115.39(15) . . ?
C13 C12 Cl2 120.23(17) . . ?
C14 C13 C12 115.91(19) . . ?
C14 C13 C17 122.04(19) . . ?
C12 C13 C17 122.1(2) . . ?
N1 C2 C3 124.75(19) . . ?
N1 C2 Cl1 115.57(16) . . ?
C3 C2 Cl1 119.65(16) . . ?
C4 C5 C6 119.3(2) . . ?
C4 C3 C2 115.57(19) . . ?
C4 C3 C7 121.96(19) . . ?
C2 C3 C7 122.5(2) . . ?
C15 C14 C13 120.62(19) . . ?
N11 C16 C15 121.8(2) . . ?

loop_
_geom_bond_atom_site_label_1
_geom_bond_atom_site_label_2
_geom_bond_distance
_geom_bond_site_symmetry_2
_geom_bond_publ_flag
Br1 Cu1 2.4126(3) . ?
Br1 Cu1 3.5789(4) 2_656 ?
Br2 Cu1 2.3979(3) . ?
Cu1 N11 1.9963(17) . ?
Cu1 N1 2.0126(17) . ?
Cu1 Br1 3.5789(4) 2_656 ?
Cl1 C2 1.730(2) . ?
Cl2 C12 1.729(2) . ?
N11 C12 1.333(3) . ?
N11 C16 1.340(3) . ?
N1 C2 1.337(3) . ?
N1 C6 1.348(3) . ?
C4 C5 1.378(3) . ?
C4 C3 1.393(3) . ?
C6 C5 1.381(3) . ?
C15 C16 1.386(3) . ?
C15 C14 1.386(3) . ?
C12 C13 1.396(3) . ?
C13 C14 1.388(3) . ?
C13 C17 1.495(3) . ?
C2 C3 1.394(3) . ?
C3 C7 1.496(3) . ?

loop_
_geom_torsion_atom_site_label_1
_geom_torsion_atom_site_label_2
_geom_torsion_atom_site_label_3
_geom_torsion_atom_site_label_4
_geom_torsion
_geom_torsion_site_symmetry_1
_geom_torsion_site_symmetry_2
_geom_torsion_site_symmetry_3
_geom_torsion_site_symmetry_4
_geom_torsion_publ_flag
Cu1 Br1 Cu1 N11 93.44(5) 2_656 . . . ?
Cu1 Br1 Cu1 N1 -90.75(5) 2_656 . . . ?
Cu1 Br1 Cu1 Br2 13.21(7) 2_656 . . . ?
Cu1 Br1 Cu1 Br1 0.0 2_656 . . 2_656 ?
N1 Cu1 N11 C12 -6.0(9) . . . . ?
Br2 Cu1 N11 C12 -78.52(15) . . . . ?
Br1 Cu1 N11 C12 110.76(15) . . . . ?
Br1 Cu1 N11 C12 -168.78(15) 2_656 . . . ?
N1 Cu1 N11 C16 166.4(7) . . . . ?
Br2 Cu1 N11 C16 93.84(15) . . . . ?
Br1 Cu1 N11 C16 -76.89(15) . . . . ?
Br1 Cu1 N11 C16 3.57(15) 2_656 . . . ?
N11 Cu1 N1 C2 47.4(9) . . . . ?
Br2 Cu1 N1 C2 119.82(16) . . . . ?
Br1 Cu1 N1 C2 -69.31(16) . . . . ?
Br1 Cu1 N1 C2 -149.83(16) 2_656 . . . ?
N11 Cu1 N1 C6 -136.9(8) . . . . ?
Br2 Cu1 N1 C6 -64.47(15) . . . . ?
Br1 Cu1 N1 C6 106.40(15) . . . . ?
Br1 Cu1 N1 C6 25.89(15) 2_656 . . . ?
C2 N1 C6 C5 1.1(3) . . . . ?
Cu1 N1 C6 C5 -174.83(16) . . . . ?
C16 N11 C12 C13 -2.9(3) . . . . ?
Cu1 N11 C12 C13 169.53(16) . . . . ?
C16 N11 C12 Cl2 176.54(15) . . . . ?
Cu1 N11 C12 Cl2 -11.1(2) . . . . ?
N11 C12 C13 C14 3.0(3) . . . . ?
Cl2 C12 C13 C14 -176.40(15) . . . . ?
N11 C12 C13 C17 -176.8(2) . . . . ?
Cl2 C12 C13 C17 3.8(3) . . . . ?
C6 N1 C2 C3 -3.0(3) . . . . ?
Cu1 N1 C2 C3 172.71(17) . . . . ?
C6 N1 C2 Cl1 175.19(15) . . . . ?
Cu1 N1 C2 Cl1 -9.1(2) . . . . ?
C3 C4 C5 C6 -1.5(3) . . . . ?
N1 C6 C5 C4 1.0(3) . . . . ?
C5 C4 C3 C2 -0.2(3) . . . . ?
C5 C4 C3 C7 179.7(2) . . . . ?
N1 C2 C3 C4 2.5(3) . . . . ?
Cl1 C2 C3 C4 -175.60(16) . . . . ?
N1 C2 C3 C7 -177.3(2) . . . . ?
Cl1 C2 C3 C7 4.5(3) . . . . ?
C16 C15 C14 C13 -1.9(3) . . . . ?
C12 C13 C14 C15 -0.5(3) . . . . ?
C17 C13 C14 C15 179.3(2) . . . . ?
C12 N11 C16 C15 0.2(3) . . . . ?
Cu1 N11 C16 C15 -172.41(16) . . . . ?
C14 C15 C16 N11 2.1(3) . . . . ?
